data_4106462
loop_
_publ_author_name
'Heather C. Johnson'
'Alasdair P. M. Robertson'
'Adrian B. Chaplin'
'Laura J. Sewell'
'Amber L. Thompson'
'Mairi F. Haddow'
'Ian Manners'
'Andrew S. Weller'

_publ_section_title
;
 Catching the First Oligomerization Event in the Catalytic Formation of
 Polyaminoboranes: H3B.NMeHBH2.NMeH2 Bound to Iridium
;
_journal_name_full 'Journal of the American Chemical Society'
_journal_page_first 11076
_journal_page_last 11079
_journal_paper_doi 10.1021/ja2040738
_journal_volume 133
_journal_year 2011
_chemical_formula_moiety 'C2 H14 B2 N2'
_chemical_formula_sum 'C2 H14 B2 N2'
_chemical_formula_weight 87.77
_chemical_name_systematic
; 
 ? 
;
_space_group_IT_number 14
_symmetry_cell_setting monoclinic
_symmetry_space_group_name_Hall '-P 2ybc'
_symmetry_space_group_name_H-M 'P 1 21/c 1'
_atom_sites_solution_hydrogens geom
_atom_sites_solution_primary direct
_atom_sites_solution_secondary difmap
_audit_creation_method SHELXL-97
_cell_angle_alpha 90.00
_cell_angle_beta 96.081(2)
_cell_angle_gamma 90.00
_cell_formula_units_Z 4
_cell_length_a 8.7173(4)
_cell_length_b 8.5002(3)
_cell_length_c 9.0429(3)
_cell_measurement_reflns_used 4823
_cell_measurement_temperature 100(2)
_cell_measurement_theta_max 29.57
_cell_measurement_theta_min 3.30
_cell_volume 666.30(4)
_computing_cell_refinement 'Bruker SMART'
_computing_data_collection 'Bruker SMART'
_computing_data_reduction 'Bruker SAINT'
_computing_molecular_graphics 'Bruker SHELXTL'
_computing_publication_material 'Bruker SHELXTL'
_computing_structure_refinement 'SHELXL-97 (Sheldrick, 1997)'
_computing_structure_solution 'SHELXS-97 (Sheldrick, 1990)'
_diffrn_ambient_temperature 100(2)
_diffrn_measured_fraction_theta_full 0.991
_diffrn_measured_fraction_theta_max 0.991
_diffrn_measurement_device_type 'Bruker Apex II kappa CCD area detector'
_diffrn_measurement_method 'phi and omega scans'
_diffrn_radiation_monochromator graphite
_diffrn_radiation_source 'fine-focus sealed tube'
_diffrn_radiation_type MoK\a
_diffrn_radiation_wavelength 0.71073
_diffrn_reflns_av_R_equivalents 0.0186
_diffrn_reflns_av_sigmaI/netI 0.0164
_diffrn_reflns_limit_h_max 12
_diffrn_reflns_limit_h_min -11
_diffrn_reflns_limit_k_max 9
_diffrn_reflns_limit_k_min -11
_diffrn_reflns_limit_l_max 12
_diffrn_reflns_limit_l_min -12
_diffrn_reflns_number 8590
_diffrn_reflns_theta_full 29.60
_diffrn_reflns_theta_max 29.60
_diffrn_reflns_theta_min 3.30
_exptl_absorpt_coefficient_mu 0.051
_exptl_absorpt_correction_T_max 0.7459
_exptl_absorpt_correction_T_min 0.6824
_exptl_absorpt_correction_type multi-scan
_exptl_absorpt_process_details SADABS-2008/1
_exptl_crystal_colour colourless
_exptl_crystal_density_diffrn 0.875
_exptl_crystal_description plate
_exptl_crystal_F_000 200
_exptl_crystal_size_max 0.48
_exptl_crystal_size_mid 0.47
_exptl_crystal_size_min 0.11
_refine_diff_density_max 0.826
_refine_diff_density_min -0.603
_refine_diff_density_rms 0.092
_refine_ls_extinction_method none
_refine_ls_goodness_of_fit_ref 1.166
_refine_ls_hydrogen_treatment constr
_refine_ls_matrix_type full
_refine_ls_number_parameters 58
_refine_ls_number_reflns 1856
_refine_ls_number_restraints 0
_refine_ls_restrained_S_all 1.166
_refine_ls_R_factor_all 0.0762
_refine_ls_R_factor_gt 0.0710
_refine_ls_shift/su_max 0.000
_refine_ls_shift/su_mean 0.000
_refine_ls_structure_factor_coef Fsqd
_refine_ls_weighting_details 'calc w=1/[\s^2^(Fo^2^)+(0.1682P)^2^+0.3377P] where P=(Fo^2^+2Fc^2^)/3'
_refine_ls_weighting_scheme calc
_refine_ls_wR_factor_gt 0.2593
_refine_ls_wR_factor_ref 0.2667
_reflns_number_gt 1662
_reflns_number_total 1856
_reflns_threshold_expression >2sigma(I)
_cod_data_source_file ja2040738_si_002.cif
_cod_data_source_block ar4_0m
_cod_database_code 4106462

loop_
_symmetry_equiv_pos_as_xyz
'x, y, z'
'-x, y+1/2, -z+1/2'
'-x, -y, -z'
'x, -y-1/2, z-1/2'

loop_
_atom_site_label
_atom_site_type_symbol
_atom_site_fract_x
_atom_site_fract_y
_atom_site_fract_z
_atom_site_U_iso_or_equiv
_atom_site_adp_type
_atom_site_occupancy
_atom_site_symmetry_multiplicity
_atom_site_calc_flag
_atom_site_refinement_flags
N1 N 0.16124(14) 0.21663(14) 0.59110(12) 0.0138(4) Uani 1 1 d .
H1 H 0.1414 0.1968 0.4897 0.017 Uiso 1 1 calc R
N2 N 0.23187(13) -0.07289(15) 0.64727(13) 0.0150(4) Uani 1 1 d .
H2A H 0.1558 -0.0819 0.7099 0.018 Uiso 1 1 calc R
H2B H 0.1884 -0.0947 0.5523 0.018 Uiso 1 1 calc R
B1 B 0.21791(18) 0.38159(19) 0.60732(18) 0.0157(4) Uani 1 1 d .
H1A H 0.2382 0.4077 0.7131 0.023 Uiso 1 1 calc R
H1B H 0.1396 0.4532 0.5597 0.023 Uiso 1 1 calc R
H1C H 0.3133 0.3924 0.5598 0.023 Uiso 1 1 calc R
B2 B 0.29476(17) 0.10237(19) 0.65311(17) 0.0149(4) Uani 1 1 d .
H2C H 0.3317 0.1311 0.7569 0.018 Uiso 1 1 calc R
H2D H 0.3824 0.1115 0.5924 0.018 Uiso 1 1 calc R
C1 C 0.00245(17) 0.19636(19) 0.66096(17) 0.0202(4) Uani 1 1 d .
H1D H 0.0190 0.2150 0.7684 0.030 Uiso 1 1 calc R
H1E H -0.0367 0.0893 0.6422 0.030 Uiso 1 1 calc R
H1F H -0.0728 0.2723 0.6153 0.030 Uiso 1 1 calc R
C2 C 0.35441(18) -0.1899(2) 0.6908(2) 0.0252(4) Uani 1 1 d .
H2E H 0.4282 -0.1915 0.6162 0.038 Uiso 1 1 calc R
H2F H 0.3080 -0.2944 0.6972 0.038 Uiso 1 1 calc R
H2G H 0.4081 -0.1613 0.7878 0.038 Uiso 1 1 calc R

loop_
_atom_site_aniso_label
_atom_site_aniso_U_11
_atom_site_aniso_U_22
_atom_site_aniso_U_33
_atom_site_aniso_U_23
_atom_site_aniso_U_13
_atom_site_aniso_U_12
N1 0.0155(6) 0.0130(6) 0.0127(6) -0.0001(4) 0.0009(4) 0.0001(4)
N2 0.0117(6) 0.0137(6) 0.0193(6) 0.0010(4) 0.0002(4) 0.0006(4)
B1 0.0178(7) 0.0088(7) 0.0205(7) 0.0017(5) 0.0030(6) -0.0012(5)
B2 0.0118(7) 0.0140(8) 0.0186(7) 0.0002(5) 0.0002(5) -0.0013(5)
C1 0.0195(8) 0.0215(8) 0.0197(7) -0.0013(5) 0.0017(5) 0.0021(5)
C2 0.0171(8) 0.0165(8) 0.0417(10) 0.0049(6) 0.0015(6) 0.0045(5)

loop_
_atom_type_symbol
_atom_type_description
_atom_type_scat_dispersion_real
_atom_type_scat_dispersion_imag
_atom_type_scat_source
C C 0.0033 0.0016 'International Tables Vol C Tables 4.2.6.8 and 6.1.1.4'
H H 0.0000 0.0000 'International Tables Vol C Tables 4.2.6.8 and 6.1.1.4'
B B 0.0013 0.0007 'International Tables Vol C Tables 4.2.6.8 and 6.1.1.4'
N N 0.0061 0.0033 'International Tables Vol C Tables 4.2.6.8 and 6.1.1.4'

loop_
_geom_angle_atom_site_label_1
_geom_angle_atom_site_label_2
_geom_angle_atom_site_label_3
_geom_angle
B1 N1 B2 108.73(11)
B1 N1 C1 110.89(11)
B2 N1 C1 115.71(11)
B1 N1 H1 107.0
B2 N1 H1 107.0
C1 N1 H1 107.0
C2 N2 B2 112.62(11)
C2 N2 H2A 109.1
B2 N2 H2A 109.1
C2 N2 H2B 109.1
B2 N2 H2B 109.1
H2A N2 H2B 107.8
N1 B1 H1A 109.5
N1 B1 H1B 109.5
H1A B1 H1B 109.5
N1 B1 H1C 109.5
H1A B1 H1C 109.5
H1B B1 H1C 109.5
N1 B2 N2 109.14(10)
N1 B2 H2C 109.9
N2 B2 H2C 109.9
N1 B2 H2D 109.9
N2 B2 H2D 109.9
H2C B2 H2D 108.3
N1 C1 H1D 109.5
N1 C1 H1E 109.5
H1D C1 H1E 109.5
N1 C1 H1F 109.5
H1D C1 H1F 109.5
H1E C1 H1F 109.5
N2 C2 H2E 109.5
N2 C2 H2F 109.5
H2E C2 H2F 109.5
N2 C2 H2G 109.5
H2E C2 H2G 109.5
H2F C2 H2G 109.5

loop_
_geom_bond_atom_site_label_1
_geom_bond_atom_site_label_2
_geom_bond_distance
N1 B1 1.4887(19)
N1 B2 1.5730(19)
N1 C1 1.5906(19)
N1 H1 0.9300
N2 C2 1.4822(19)
N2 B2 1.5864(19)
N2 H2A 0.9200
N2 H2B 0.9200
B1 H1A 0.9800
B1 H1B 0.9800
B1 H1C 0.9800
B2 H2C 0.9900
B2 H2D 0.9900
C1 H1D 0.9800
C1 H1E 0.9800
C1 H1F 0.9800
C2 H2E 0.9800
C2 H2F 0.9800
C2 H2G 0.9800

loop_
_geom_torsion_atom_site_label_1
_geom_torsion_atom_site_label_2
_geom_torsion_atom_site_label_3
_geom_torsion_atom_site_label_4
_geom_torsion
B1 N1 B2 N2 175.90(10)
C1 N1 B2 N2 50.36(15)
C2 N2 B2 N1 174.70(12)
